data_7019795
loop_
_publ_author_name
'Rodriguez-Albelo, L Marleny'
'Rousseau, Guillaume'
'Mialane, Pierre'
'Marrot, J\'er\^ome'
'Mellot-Draznieks, Caroline'
'Ruiz-Salvador, A Rabdel'
'Li, Shiwen'
'Liu, Rongji'
'Zhang, Guangjin'
'Keita, Bineta'
'Dolbecq, Anne'

_publ_section_title
;
 \e-Keggin-based coordination networks: Synthesis, structure and
 application toward green synthesis of polyoxometalate@graphene hybrids.
;
_journal_issue 33
_journal_name_full 'Dalton transactions (Cambridge, England : 2003)'
_journal_page_first 9989
_journal_page_last 9999
_journal_paper_doi 10.1039/c2dt30537b
_journal_volume 41
_journal_year 2012
_chemical_formula_sum 'C45 H45 Mo12 N3 O46 P Zn4'
_chemical_formula_weight 2807.57
_chemical_name_systematic
;
?
;
_space_group_IT_number 61
_symmetry_cell_setting orthorhombic
_symmetry_space_group_name_Hall '-P 2bc 2ac'
_symmetry_space_group_name_H-M 'P c a b'
_atom_sites_solution_hydrogens geom
_atom_sites_solution_primary direct
_atom_sites_solution_secondary difmap
_audit_creation_method SHELXL-97
_cell_angle_alpha 90.00
_cell_angle_beta 90.00
_cell_angle_gamma 90.00
_cell_formula_units_Z 8
_cell_length_a 17.5630(15)
_cell_length_b 30.229(2)
_cell_length_c 31.886(3)
_cell_measurement_reflns_used 63902
_cell_measurement_temperature 293(2)
_cell_measurement_theta_max 30.13
_cell_measurement_theta_min 1.28
_cell_volume 16929(2)
_computing_cell_refinement 'Bruker APEX2'
_computing_data_collection 'Bruker APEX2'
_computing_data_reduction 'Bruker SAINT'
_computing_molecular_graphics 'Bruker SHELXTL'
_computing_publication_material 'Bruker SHELXTL'
_computing_structure_refinement 'SHELXL-97 (Sheldrick, 1997)'
_computing_structure_solution 'SHELXS-97 (Sheldrick, 1990)'
_diffrn_ambient_temperature 293(2)
_diffrn_detector_area_resol_mean 512x512
_diffrn_measured_fraction_theta_full 0.987
_diffrn_measured_fraction_theta_max 0.987
_diffrn_measurement_device_type 'CCD area detector'
_diffrn_measurement_method 'phi and omega scans'
_diffrn_radiation_monochromator graphite
_diffrn_radiation_source 'fine-focus sealed tube'
_diffrn_radiation_type MoK\a
_diffrn_radiation_wavelength 0.71073
_diffrn_reflns_av_R_equivalents 0.0993
_diffrn_reflns_av_sigmaI/netI 0.0760
_diffrn_reflns_limit_h_max 24
_diffrn_reflns_limit_h_min -24
_diffrn_reflns_limit_k_max 42
_diffrn_reflns_limit_k_min -39
_diffrn_reflns_limit_l_max 44
_diffrn_reflns_limit_l_min -35
_diffrn_reflns_number 198388
_diffrn_reflns_theta_full 30.13
_diffrn_reflns_theta_max 30.13
_diffrn_reflns_theta_min 1.28
_exptl_absorpt_coefficient_mu 2.928
_exptl_absorpt_correction_T_max 0.7600
_exptl_absorpt_correction_T_min 0.4762
_exptl_absorpt_correction_type multi-scan
_exptl_absorpt_process_details
'G. M. Sheldrick, SADABS; program for scaling and correction of area detector data, University of G ttingen, Germany, 1997'
_exptl_crystal_colour red
_exptl_crystal_density_diffrn 2.203
_exptl_crystal_density_method 'not measured'
_exptl_crystal_description platelet
_exptl_crystal_F_000 8512
_exptl_crystal_size_max 0.30
_exptl_crystal_size_mid 0.20
_exptl_crystal_size_min 0.10
_platon_squeeze_details
;
;
_refine_diff_density_max 1.081
_refine_diff_density_min -1.036
_refine_diff_density_rms 0.203
_refine_ls_extinction_coef 0.0000106(13)
_refine_ls_extinction_expression Fc^*^=kFc[1+0.001xFc^2^\l^3^/sin(2\q)]^-1/4^
_refine_ls_extinction_method SHELXL
_refine_ls_goodness_of_fit_ref 0.961
_refine_ls_hydrogen_treatment constr
_refine_ls_matrix_type full
_refine_ls_number_parameters 650
_refine_ls_number_reflns 24676
_refine_ls_number_restraints 0
_refine_ls_restrained_S_all 0.961
_refine_ls_R_factor_all 0.0867
_refine_ls_R_factor_gt 0.0414
_refine_ls_shift/su_max 0.005
_refine_ls_shift/su_mean 0.000
_refine_ls_structure_factor_coef Fsqd
_refine_ls_weighting_details 'calc w=1/[\s^2^(Fo^2^)+(0.0561P)^2^+0.0000P] where P=(Fo^2^+2Fc^2^)/3'
_refine_ls_weighting_scheme calc
_refine_ls_wR_factor_gt 0.1303
_refine_ls_wR_factor_ref 0.1408
_reflns_number_gt 13560
_reflns_number_total 24676
_reflns_threshold_expression >2\s(I)
_cod_data_source_file c2dt30537b.txt
_cod_data_source_block TPA[e(trim)]infini
_cod_original_sg_symbol_H-M Pcab
_cod_database_code 7019795

loop_
_symmetry_equiv_pos_as_xyz
'x, y, z'
'-x, -y+1/2, z+1/2'
'x+1/2, -y, -z+1/2'
'-x+1/2, y+1/2, -z'
'-x, -y, -z'
'x, y-1/2, -z-1/2'
'-x-1/2, y, z-1/2'
'x-1/2, -y-1/2, z'

loop_
_atom_site_label
_atom_site_type_symbol
_atom_site_fract_x
_atom_site_fract_y
_atom_site_fract_z
_atom_site_U_iso_or_equiv
_atom_site_adp_type
_atom_site_occupancy
_atom_site_symmetry_multiplicity
_atom_site_calc_flag
_atom_site_refinement_flags
Mo1 Mo 0.92057(3) 0.680218(18) 0.070401(16) 0.01640(12) Uani 1 1 d .
Mo2 Mo 0.56451(3) 0.679797(18) 0.069670(16) 0.01648(12) Uani 1 1 d .
Mo3 Mo 0.84442(3) 0.739957(18) 0.112384(16) 0.01737(12) Uani 1 1 d .
Mo4 Mo 0.63840(3) 0.740202(18) 0.112331(16) 0.01780(12) Uani 1 1 d .
Mo5 Mo 0.56512(3) 0.682087(18) -0.039845(16) 0.01553(11) Uani 1 1 d .
Mo6 Mo 0.92082(3) 0.681884(18) -0.039294(16) 0.01592(12) Uani 1 1 d .
Mo7 Mo 0.63933(3) 0.743407(18) -0.080901(16) 0.01636(12) Uani 1 1 d .
Mo8 Mo 0.84609(3) 0.743643(18) -0.079983(16) 0.01711(12) Uani 1 1 d .
Mo9 Mo 0.74249(3) 0.823881(16) 0.067074(15) 0.01742(11) Uani 1 1 d .
Mo10 Mo 0.74201(3) 0.825806(16) -0.032655(15) 0.01760(11) Uani 1 1 d .
Mo11 Mo 0.83403(3) 0.597273(17) 0.014618(16) 0.01657(11) Uani 1 1 d .
Mo12 Mo 0.65188(3) 0.597278(17) 0.013612(16) 0.01632(11) Uani 1 1 d .
Zn1 Zn 1.07500(4) 0.71151(2) 0.01642(2) 0.01765(15) Uani 1 1 d .
Zn2 Zn 0.74296(4) 0.63832(2) -0.07439(2) 0.01755(14) Uani 1 1 d .
Zn3 Zn 0.91008(4) 0.78873(2) 0.01672(2) 0.01725(15) Uani 1 1 d .
Zn4 Zn 0.74166(4) 0.63474(2) 0.10418(2) 0.01853(15) Uani 1 1 d .
P1 P 0.74259(7) 0.71125(5) 0.01564(4) 0.0134(3) Uani 1 1 d .
O1 O 0.9769(2) 0.68002(13) 0.01560(12) 0.0170(8) Uani 1 1 d .
O2 O 0.7425(2) 0.60314(12) -0.02363(11) 0.0186(8) Uani 1 1 d .
O3 O 0.6542(2) 0.67654(14) 0.10491(12) 0.0189(9) Uani 1 1 d .
O4 O 0.7406(3) 0.60125(14) -0.12366(12) 0.0291(11) Uani 1 1 d .
O5 O 0.7425(2) 0.73957(12) 0.05572(12) 0.0188(8) Uani 1 1 d .
O6 O 0.6549(2) 0.67978(13) -0.07577(12) 0.0179(9) Uani 1 1 d .
O7 O 0.8153(2) 0.68271(12) 0.01535(12) 0.0174(8) Uani 1 1 d .
O8 O 0.7380(2) 0.59665(14) 0.15323(13) 0.0295(10) Uani 1 1 d .
O9 O 0.7422(2) 0.74090(12) -0.02376(11) 0.0166(8) Uani 1 1 d .
O10 O 0.7419(2) 0.60220(12) 0.05163(11) 0.0178(8) Uani 1 1 d .
O11 O 0.5830(2) 0.75064(15) -0.12221(13) 0.0258(11) Uani 1 1 d .
O12 O 0.8302(2) 0.67910(13) -0.07549(11) 0.0180(9) Uani 1 1 d .
O13 O 0.6733(2) 0.81995(13) 0.01710(12) 0.0200(9) Uani 1 1 d .
O14 O 0.5744(2) 0.74447(14) 0.06224(12) 0.0192(9) Uani 1 1 d .
O15 O 1.0082(2) 0.81843(13) 0.01482(12) 0.0170(8) Uani 1 1 d .
O16 O 0.8292(2) 0.67609(13) 0.10600(12) 0.0182(9) Uani 1 1 d .
O17 O 0.9081(2) 0.74413(13) 0.06294(12) 0.0160(9) Uani 1 1 d .
O18 O 0.5801(2) 0.74533(17) 0.15336(13) 0.0296(11) Uani 1 1 d .
O19 O 0.5757(2) 0.74549(14) -0.03078(12) 0.0179(9) Uani 1 1 d .
O20 O 0.9016(2) 0.74666(15) 0.15352(13) 0.0245(10) Uani 1 1 d .
O21 O 0.9030(2) 0.75219(15) -0.12103(14) 0.0273(11) Uani 1 1 d .
O22 O 0.7407(2) 0.73738(13) 0.14430(11) 0.0204(9) Uani 1 1 d .
O23 O 0.8110(2) 0.81923(12) 0.01754(12) 0.0182(8) Uani 1 1 d .
O24 O 0.6376(2) 0.54193(13) 0.01197(14) 0.0264(10) Uani 1 1 d .
O25 O 0.9096(2) 0.74620(13) -0.03043(12) 0.0181(9) Uani 1 1 d .
O26 O 0.8946(2) 0.61792(14) 0.05673(12) 0.0194(9) Uani 1 1 d .
O27 O 0.7424(2) 0.74117(13) -0.11245(12) 0.0214(9) Uani 1 1 d .
O28 O 0.6706(2) 0.68119(12) 0.01559(11) 0.0155(8) Uani 1 1 d .
O29 O 0.7445(2) 0.87903(13) 0.07732(14) 0.0293(10) Uani 1 1 d .
O30 O 0.7389(2) 0.88105(13) -0.04050(14) 0.0278(10) Uani 1 1 d .
O31 O 0.8214(2) 0.80329(13) 0.09957(12) 0.0231(10) Uani 1 1 d .
O32 O 0.9947(2) 0.67251(13) 0.10288(13) 0.0214(10) Uani 1 1 d .
O33 O 0.5927(2) 0.61567(13) 0.05613(12) 0.0192(9) Uani 1 1 d .
O34 O 0.5931(2) 0.61872(13) -0.02861(11) 0.0155(9) Uani 1 1 d .
O35 O 0.8919(2) 0.61688(14) -0.02852(13) 0.0226(10) Uani 1 1 d .
O36 O 0.8195(2) 0.80686(13) -0.06503(13) 0.0218(10) Uani 1 1 d .
O37 O 0.6657(2) 0.80335(14) 0.09921(12) 0.0216(10) Uani 1 1 d .
O38 O 0.9936(2) 0.67405(15) -0.07102(13) 0.0285(11) Uani 1 1 d .
O39 O 0.6657(2) 0.80534(13) -0.06551(12) 0.0187(9) Uani 1 1 d .
O40 O 0.8492(2) 0.54155(14) 0.01465(14) 0.0284(10) Uani 1 1 d .
O41 O 0.4905(2) 0.67087(15) 0.10183(13) 0.0309(11) Uani 1 1 d .
O42 O 0.7500(3) 0.66480(13) -0.15976(13) 0.0310(11) Uani 1 1 d .
O43 O 0.4917(2) 0.67537(13) -0.07294(13) 0.0212(9) Uani 1 1 d .
O44 O 0.7417(3) 0.66076(15) 0.18870(13) 0.0409(13) Uani 1 1 d .
O45 O 0.7317(5) 0.45450(19) -0.26160(18) 0.107(3) Uani 1 1 d .
O46 O 0.7052(5) 0.46201(17) -0.19681(17) 0.085(2) Uani 1 1 d .
C1 C 0.7415(4) 0.6193(2) 0.18731(18) 0.0257(14) Uani 1 1 d .
C2 C 0.7470(4) 0.5948(2) 0.22724(18) 0.0294(15) Uani 1 1 d .
C3 C 0.7471(4) 0.6190(2) 0.26422(17) 0.0265(14) Uani 1 1 d .
H3 H 0.7419 0.6497 0.2638 0.032 Uiso 1 1 calc R
C4 C 0.7448(4) 0.5963(2) -0.19795(18) 0.0274(14) Uani 1 1 d .
C5 C 0.7466(4) 0.6242(2) -0.15768(18) 0.0275(14) Uani 1 1 d .
C6 C 0.7310(4) 0.5517(2) -0.19741(18) 0.0345(18) Uani 1 1 d .
H6 H 0.7162 0.5381 -0.1725 0.041 Uiso 1 1 calc R
C7 C 0.7389(5) 0.5265(2) -0.23386(19) 0.046(2) Uani 1 1 d .
C8 C 0.7196(7) 0.4774(2) -0.2330(2) 0.071(4) Uani 1 1 d .
C9 C 0.7534(4) 0.5492(2) 0.22855(19) 0.0380(18) Uani 1 1 d .
H9 H 0.7525 0.5333 0.2036 0.046 Uiso 1 1 calc R

loop_
_atom_site_aniso_label
_atom_site_aniso_U_11
_atom_site_aniso_U_22
_atom_site_aniso_U_33
_atom_site_aniso_U_23
_atom_site_aniso_U_13
_atom_site_aniso_U_12
Mo1 0.0143(2) 0.0194(3) 0.0155(3) 0.0010(2) -0.00041(19) 0.0010(2)
Mo2 0.0146(2) 0.0199(3) 0.0150(3) 0.0010(2) -0.00108(19) 0.0006(2)
Mo3 0.0155(3) 0.0209(3) 0.0157(3) 0.0001(2) -0.0006(2) 0.0003(2)
Mo4 0.0165(3) 0.0223(3) 0.0146(3) -0.0014(2) -0.0004(2) 0.0011(2)
Mo5 0.0133(2) 0.0198(3) 0.0135(3) -0.0004(2) -0.00008(19) -0.0011(2)
Mo6 0.0136(2) 0.0181(3) 0.0161(3) -0.0003(2) -0.00109(19) 0.0003(2)
Mo7 0.0146(2) 0.0198(3) 0.0147(3) 0.0018(2) 0.00091(19) -0.0001(2)
Mo8 0.0152(3) 0.0207(3) 0.0154(3) 0.0005(2) -0.0002(2) -0.0004(2)
Mo9 0.0152(2) 0.0172(2) 0.0199(2) -0.00323(19) -0.0011(2) 0.0012(2)
Mo10 0.0157(2) 0.0173(2) 0.0198(2) 0.00162(19) 0.0001(2) -0.0005(2)
Mo11 0.0158(2) 0.0172(3) 0.0167(3) -0.0001(2) 0.0005(2) 0.00114(19)
Mo12 0.0165(2) 0.0163(3) 0.0162(3) 0.0005(2) 0.0004(2) -0.00098(19)
Zn1 0.0134(3) 0.0199(4) 0.0196(4) 0.0008(3) 0.0009(3) -0.0003(3)
Zn2 0.0190(3) 0.0203(3) 0.0134(3) -0.0017(3) 0.0001(3) 0.0000(3)
Zn3 0.0142(3) 0.0201(4) 0.0174(4) 0.0006(3) 0.0005(3) -0.0006(3)
Zn4 0.0183(4) 0.0231(3) 0.0142(3) 0.0010(3) 0.0000(3) 0.0005(3)
P1 0.0110(6) 0.0162(7) 0.0130(6) 0.0005(5) 0.0004(6) 0.0013(5)
O1 0.0127(19) 0.022(2) 0.017(2) 0.0085(19) 0.0028(17) -0.0011(16)
O2 0.019(2) 0.019(2) 0.017(2) 0.0036(15) 0.0021(16) 0.0031(17)
O3 0.020(2) 0.025(3) 0.012(2) -0.0004(18) -0.0055(16) -0.0021(18)
O4 0.053(3) 0.027(2) 0.0073(19) 0.0003(16) 0.008(2) 0.000(2)
O5 0.020(2) 0.0177(19) 0.019(2) 0.0029(15) -0.0002(17) -0.0054(17)
O6 0.013(2) 0.021(2) 0.020(2) 0.0026(18) 0.0020(16) 0.0027(17)
O7 0.0150(19) 0.018(2) 0.019(2) 0.0041(19) -0.0022(17) 0.0004(16)
O8 0.039(3) 0.031(2) 0.018(2) 0.0009(18) 0.002(2) -0.001(2)
O9 0.0149(19) 0.0178(19) 0.0170(19) -0.0038(15) -0.0003(16) 0.0021(16)
O10 0.017(2) 0.023(2) 0.0138(19) 0.0007(16) 0.0045(16) -0.0036(17)
O11 0.023(2) 0.029(3) 0.025(3) 0.002(2) -0.0044(19) -0.0050(19)
O12 0.012(2) 0.027(2) 0.015(2) -0.0012(18) -0.0058(16) 0.0033(17)
O13 0.016(2) 0.022(2) 0.022(2) -0.004(2) -0.0024(18) 0.0024(16)
O14 0.0114(19) 0.027(3) 0.019(2) -0.0058(19) -0.0025(16) 0.0023(17)
O15 0.0144(19) 0.021(2) 0.016(2) 0.0039(19) 0.0061(17) -0.0006(16)
O16 0.017(2) 0.017(2) 0.020(2) -0.0024(18) 0.0006(17) 0.0045(17)
O17 0.024(2) 0.009(2) 0.016(2) 0.0001(16) 0.0052(16) 0.0010(16)
O18 0.014(2) 0.050(3) 0.024(3) -0.003(2) 0.0089(18) 0.004(2)
O19 0.020(2) 0.022(2) 0.011(2) -0.0033(18) -0.0008(16) -0.0013(17)
O20 0.023(2) 0.030(3) 0.021(2) -0.003(2) -0.0008(18) -0.0005(19)
O21 0.023(2) 0.035(3) 0.024(3) 0.007(2) 0.0028(18) 0.001(2)
O22 0.023(2) 0.025(2) 0.0134(19) -0.0006(16) -0.0044(17) 0.0046(19)
O23 0.0137(19) 0.017(2) 0.023(2) 0.0024(19) 0.0002(18) -0.0012(16)
O24 0.032(2) 0.015(2) 0.032(3) 0.001(2) 0.004(2) -0.0014(18)
O25 0.016(2) 0.016(2) 0.022(2) 0.0029(18) -0.0042(16) -0.0033(16)
O26 0.018(2) 0.023(2) 0.017(2) 0.0036(18) 0.0046(17) 0.0113(17)
O27 0.020(2) 0.030(2) 0.0142(19) 0.0030(17) -0.0030(17) 0.0004(19)
O28 0.0143(19) 0.021(2) 0.0117(19) -0.0042(18) 0.0006(16) -0.0027(15)
O29 0.026(2) 0.018(2) 0.043(3) 0.0005(19) -0.008(2) -0.0065(19)
O30 0.033(3) 0.016(2) 0.035(3) 0.0025(18) 0.003(2) -0.0026(19)
O31 0.025(2) 0.020(2) 0.024(2) -0.0088(19) -0.0023(19) 0.0007(18)
O32 0.020(2) 0.022(2) 0.023(2) -0.0022(19) -0.0012(18) 0.0048(18)
O33 0.024(2) 0.017(2) 0.017(2) -0.0001(18) 0.0048(17) -0.0025(17)
O34 0.022(2) 0.016(2) 0.009(2) -0.0008(16) -0.0003(15) -0.0023(17)
O35 0.017(2) 0.025(3) 0.026(3) 0.0008(19) 0.0030(17) -0.0032(18)
O36 0.015(2) 0.019(2) 0.032(3) 0.0097(19) 0.0002(18) -0.0050(17)
O37 0.015(2) 0.027(3) 0.023(2) 0.0050(19) 0.0028(17) 0.0018(18)
O38 0.018(2) 0.045(3) 0.023(2) -0.005(2) 0.0064(18) -0.002(2)
O39 0.017(2) 0.021(2) 0.017(2) -0.0052(18) -0.0012(16) 0.0034(17)
O40 0.035(3) 0.018(2) 0.031(3) 0.007(2) 0.002(2) 0.0015(19)
O41 0.031(3) 0.039(3) 0.023(3) 0.014(2) 0.008(2) 0.001(2)
O42 0.058(3) 0.0127(19) 0.022(2) -0.0033(16) -0.009(2) 0.004(2)
O43 0.017(2) 0.020(2) 0.027(2) 0.0014(19) -0.0036(18) -0.0016(17)
O44 0.073(4) 0.032(3) 0.018(2) 0.0078(19) -0.003(2) 0.005(3)
O45 0.259(11) 0.021(3) 0.040(4) -0.003(3) -0.014(5) -0.020(5)
O46 0.196(8) 0.020(3) 0.038(4) -0.006(3) 0.001(4) -0.006(4)
C1 0.033(4) 0.027(3) 0.017(3) 0.000(2) 0.000(3) 0.001(3)
C2 0.043(4) 0.030(3) 0.015(3) 0.001(2) 0.005(3) -0.002(3)
C3 0.050(4) 0.017(3) 0.012(3) 0.002(2) 0.001(3) 0.000(3)
C4 0.040(4) 0.028(3) 0.014(3) -0.002(2) 0.006(3) 0.011(3)
C5 0.036(4) 0.030(3) 0.017(3) -0.004(2) -0.009(3) 0.003(3)
C6 0.073(6) 0.020(3) 0.011(3) 0.003(2) 0.000(3) 0.000(3)
C7 0.106(7) 0.017(3) 0.016(3) -0.002(3) -0.015(4) -0.020(4)
C8 0.186(11) 0.015(4) 0.013(4) -0.004(3) -0.005(5) 0.010(5)
C9 0.066(5) 0.032(4) 0.016(3) -0.006(3) 0.004(3) -0.001(4)

loop_
_atom_type_symbol
_atom_type_description
_atom_type_scat_dispersion_real
_atom_type_scat_dispersion_imag
_atom_type_scat_source
O O 0.0106 0.0060 'International Tables Vol C Tables 4.2.6.8 and 6.1.1.4'
P P 0.1023 0.0942 'International Tables Vol C Tables 4.2.6.8 and 6.1.1.4'
Zn Zn 0.2839 1.4301 'International Tables Vol C Tables 4.2.6.8 and 6.1.1.4'
Mo Mo -1.6832 0.6857 'International Tables Vol C Tables 4.2.6.8 and 6.1.1.4'
C C 0.0033 0.0016 'International Tables Vol C Tables 4.2.6.8 and 6.1.1.4'
N N 0.0061 0.0033 'International Tables Vol C Tables 4.2.6.8 and 6.1.1.4'
H H 0.0000 0.0000 'International Tables Vol C Tables 4.2.6.8 and 6.1.1.4'

loop_
_geom_angle_atom_site_label_1
_geom_angle_atom_site_label_2
_geom_angle_atom_site_label_3
_geom_angle
_geom_angle_site_symmetry_1
_geom_angle_site_symmetry_3
O32 Mo1 O17 107.35(18) . .
O32 Mo1 O16 105.49(18) . .
O17 Mo1 O16 92.38(16) . .
O32 Mo1 O26 100.49(18) . .
O17 Mo1 O26 151.99(16) . .
O16 Mo1 O26 83.06(16) . .
O32 Mo1 O1 98.89(17) . .
O17 Mo1 O1 87.26(16) . .
O16 Mo1 O1 154.52(16) . .
O26 Mo1 O1 85.38(16) . .
O32 Mo1 Mo3 100.15(14) . .
O17 Mo1 Mo3 47.48(11) . .
O16 Mo1 Mo3 48.10(11) . .
O26 Mo1 Mo3 130.50(11) . .
O1 Mo1 Mo3 134.37(11) . .
O41 Mo2 O3 105.5(2) . .
O41 Mo2 O14 107.5(2) . .
O3 Mo2 O14 92.77(16) . .
O41 Mo2 O15 98.92(18) . 8_575
O3 Mo2 O15 154.97(15) . 8_575
O14 Mo2 O15 84.98(16) . 8_575
O41 Mo2 O33 99.43(19) . .
O3 Mo2 O33 82.96(16) . .
O14 Mo2 O33 152.89(16) . .
O15 Mo2 O33 87.76(16) 8_575 .
O41 Mo2 Mo4 100.28(17) . .
O3 Mo2 Mo4 48.07(12) . .
O14 Mo2 Mo4 47.92(11) . .
O15 Mo2 Mo4 132.59(11) 8_575 .
O33 Mo2 Mo4 130.51(11) . .
O20 Mo3 O17 106.55(18) . .
O20 Mo3 O16 106.50(19) . .
O17 Mo3 O16 93.34(16) . .
O20 Mo3 O31 99.60(19) . .
O17 Mo3 O31 83.58(16) . .
O16 Mo3 O31 153.47(16) . .
O20 Mo3 O22 98.44(17) . .
O17 Mo3 O22 154.54(15) . .
O16 Mo3 O22 83.98(15) . .
O31 Mo3 O22 87.63(16) . .
O20 Mo3 Mo1 100.30(15) . .
O17 Mo3 Mo1 48.18(11) . .
O16 Mo3 Mo1 48.42(11) . .
O31 Mo3 Mo1 131.31(12) . .
O22 Mo3 Mo1 132.05(11) . .
O18 Mo4 O3 105.8(2) . .
O18 Mo4 O14 106.32(19) . .
O3 Mo4 O14 92.73(16) . .
O18 Mo4 O37 102.8(2) . .
O3 Mo4 O37 150.82(16) . .
O14 Mo4 O37 84.54(17) . .
O18 Mo4 O22 98.68(18) . .
O3 Mo4 O22 84.02(15) . .
O14 Mo4 O22 154.70(15) . .
O37 Mo4 O22 86.23(15) . .
O18 Mo4 Mo2 99.66(16) . .
O3 Mo4 Mo2 47.39(11) . .
O14 Mo4 Mo2 48.55(13) . .
O37 Mo4 Mo2 132.15(12) . .
O22 Mo4 Mo2 131.11(11) . .
O43 Mo5 O19 106.59(18) . .
O43 Mo5 O6 104.30(19) . .
O19 Mo5 O6 92.61(16) . .
O43 Mo5 O34 100.64(17) . .
O19 Mo5 O34 152.68(16) . .
O6 Mo5 O34 82.70(16) . .
O43 Mo5 O15 99.35(18) . 8_575
O19 Mo5 O15 85.77(16) . 8_575
O6 Mo5 O15 155.72(16) . 8_575
O34 Mo5 O15 87.69(15) . 8_575
O43 Mo5 Mo7 98.84(14) . .
O19 Mo5 Mo7 47.90(11) . .
O6 Mo5 Mo7 47.84(12) . .
O34 Mo5 Mo7 129.98(11) . .
O15 Mo5 Mo7 133.41(11) 8_575 .
O38 Mo6 O12 105.12(19) . .
O38 Mo6 O25 107.9(2) . .
O12 Mo6 O25 92.60(16) . .
O38 Mo6 O1 98.69(18) . .
O12 Mo6 O1 154.98(15) . .
O25 Mo6 O1 87.23(16) . .
O38 Mo6 O35 99.0(2) . .
O12 Mo6 O35 81.80(16) . .
O25 Mo6 O35 153.05(16) . .
O1 Mo6 O35 87.07(16) . .
O38 Mo6 Mo8 100.75(16) . .
O12 Mo6 Mo8 48.40(12) . .
O25 Mo6 Mo8 47.21(11) . .
O1 Mo6 Mo8 134.07(11) . .
O35 Mo6 Mo8 129.63(11) . .
O11 Mo7 O6 106.24(19) . .
O11 Mo7 O19 107.69(19) . .
O6 Mo7 O19 92.48(17) . .
O11 Mo7 O39 102.13(19) . .
O6 Mo7 O39 151.03(16) . .
O19 Mo7 O39 84.31(16) . .
O11 Mo7 O27 98.02(18) . .
O6 Mo7 O27 83.47(15) . .
O19 Mo7 O27 154.04(15) . .
O39 Mo7 O27 86.97(15) . .
O11 Mo7 Mo5 101.15(15) . .
O6 Mo7 Mo5 47.85(11) . .
O19 Mo7 Mo5 47.77(12) . .
O39 Mo7 Mo5 131.21(11) . .
O27 Mo7 Mo5 130.90(11) . .
O21 Mo8 O25 106.81(19) . .
O21 Mo8 O12 107.14(19) . .
O25 Mo8 O12 93.53(16) . .
O21 Mo8 O36 100.19(19) . .
O25 Mo8 O36 84.44(16) . .
O12 Mo8 O36 151.94(16) . .
O21 Mo8 O27 97.96(18) . .
O25 Mo8 O27 154.87(16) . .
O12 Mo8 O27 82.98(15) . .
O36 Mo8 O27 87.11(16) . .
O21 Mo8 Mo6 101.45(15) . .
O25 Mo8 Mo6 48.46(12) . .
O12 Mo8 Mo6 48.14(10) . .
O36 Mo8 Mo6 132.09(11) . .
O27 Mo8 Mo6 130.78(11) . .
O29 Mo9 O37 104.1(2) . .
O29 Mo9 O31 102.01(18) . .
O37 Mo9 O31 97.28(18) . .
O29 Mo9 O23 102.07(19) . .
O37 Mo9 O23 151.46(17) . .
O31 Mo9 O23 88.14(17) . .
O29 Mo9 O13 102.90(18) . .
O37 Mo9 O13 88.76(17) . .
O31 Mo9 O13 152.05(16) . .
O23 Mo9 O13 74.44(16) . .
O29 Mo9 Mo10 100.03(15) . .
O37 Mo9 Mo10 124.92(13) . .
O31 Mo9 Mo10 124.87(13) . .
O23 Mo9 Mo10 37.78(11) . .
O13 Mo9 Mo10 37.41(11) . .
O30 Mo10 O36 104.68(19) . .
O30 Mo10 O39 103.22(19) . .
O36 Mo10 O39 96.84(17) . .
O30 Mo10 O13 100.70(18) . .
O36 Mo10 O13 151.83(17) . .
O39 Mo10 O13 88.98(16) . .
O30 Mo10 O23 103.53(18) . .
O36 Mo10 O23 88.25(17) . .
O39 Mo10 O23 150.49(17) . .
O13 Mo10 O23 74.00(16) . .
O30 Mo10 Mo9 99.57(15) . .
O36 Mo10 Mo9 124.40(13) . .
O39 Mo10 Mo9 125.05(12) . .
O13 Mo10 Mo9 37.55(11) . .
O23 Mo10 Mo9 37.20(11) . .
O40 Mo11 O35 103.7(2) . .
O40 Mo11 O26 104.29(19) . .
O35 Mo11 O26 96.91(18) . .
O40 Mo11 O10 101.44(18) . .
O35 Mo11 O10 151.00(17) . .
O26 Mo11 O10 90.69(16) . .
O40 Mo11 O2 102.15(18) . .
O35 Mo11 O2 87.67(16) . .
O26 Mo11 O2 151.21(16) . .
O10 Mo11 O2 72.99(15) . .
O40 Mo11 Mo12 98.97(14) . .
O35 Mo11 Mo12 123.62(13) . .
O26 Mo11 Mo12 126.20(12) . .
O10 Mo11 Mo12 36.88(10) . .
O2 Mo11 Mo12 36.90(10) . .
O24 Mo12 O33 104.08(19) . .
O24 Mo12 O34 104.21(19) . .
O33 Mo12 O34 96.90(17) . .
O24 Mo12 O2 100.84(18) . .
O33 Mo12 O2 152.12(17) . .
O34 Mo12 O2 88.87(16) . .
O24 Mo12 O10 102.12(18) . .
O33 Mo12 O10 88.66(16) . .
O34 Mo12 O10 150.82(16) . .
O2 Mo12 O10 73.95(15) . .
O24 Mo12 Mo11 98.56(14) . .
O33 Mo12 Mo11 124.82(13) . .
O34 Mo12 Mo11 125.15(12) . .
O2 Mo12 Mo11 37.61(11) . .
O10 Mo12 Mo11 37.13(10) . .
O1 Zn1 O13 122.25(17) . 8_675
O1 Zn1 O14 109.31(16) . 8_675
O13 Zn1 O14 108.75(16) 8_675 8_675
O1 Zn1 O19 108.13(16) . 8_675
O13 Zn1 O19 108.56(16) 8_675 8_675
O14 Zn1 O19 96.86(17) 8_675 8_675
O2 Zn2 O4 111.18(17) . .
O2 Zn2 O12 111.26(16) . .
O4 Zn2 O12 111.45(17) . .
O2 Zn2 O6 111.14(16) . .
O4 Zn2 O6 109.33(18) . .
O12 Zn2 O6 102.14(16) . .
O15 Zn3 O23 124.56(17) . .
O15 Zn3 O25 106.27(16) . .
O23 Zn3 O25 108.11(16) . .
O15 Zn3 O17 110.48(16) . .
O23 Zn3 O17 106.92(16) . .
O25 Zn3 O17 97.00(16) . .
O10 Zn4 O8 113.21(17) . .
O10 Zn4 O16 110.07(15) . .
O8 Zn4 O16 112.06(17) . .
O10 Zn4 O3 109.46(15) . .
O8 Zn4 O3 109.98(17) . .
O16 Zn4 O3 101.42(15) . .
O7 P1 O5 108.5(2) . .
O7 P1 O9 108.9(2) . .
O5 P1 O9 110.7(2) . .
O7 P1 O28 110.3(2) . .
O5 P1 O28 109.0(2) . .
O9 P1 O28 109.5(2) . .
Zn1 O1 Mo1 114.72(19) . .
Zn1 O1 Mo6 115.27(18) . .
Mo1 O1 Mo6 121.11(18) . .
Zn2 O2 Mo12 123.38(19) . .
Zn2 O2 Mo11 123.21(19) . .
Mo12 O2 Mo11 105.50(17) . .
Mo2 O3 Mo4 84.54(16) . .
Mo2 O3 Zn4 130.8(2) . .
Mo4 O3 Zn4 137.3(2) . .
C5 O4 Zn2 111.7(4) . .
Mo7 O6 Mo5 84.31(15) . .
Mo7 O6 Zn2 137.0(2) . .
Mo5 O6 Zn2 129.6(2) . .
C1 O8 Zn4 111.3(4) . .
Zn4 O10 Mo12 124.04(19) . .
Zn4 O10 Mo11 123.06(18) . .
Mo12 O10 Mo11 105.99(17) . .
Zn2 O12 Mo6 130.3(2) . .
Zn2 O12 Mo8 136.9(2) . .
Mo6 O12 Mo8 83.46(15) . .
Zn1 O13 Mo10 124.2(2) 8_575 .
Zn1 O13 Mo9 124.6(2) 8_575 .
Mo10 O13 Mo9 105.04(17) . .
Mo4 O14 Zn1 130.1(2) . 8_575
Mo4 O14 Mo2 83.53(16) . .
Zn1 O14 Mo2 139.0(2) 8_575 .
Zn3 O15 Mo2 114.93(18) . 8_675
Zn3 O15 Mo5 117.68(19) . 8_675
Mo2 O15 Mo5 120.66(18) 8_675 8_675
Mo3 O16 Mo1 83.48(15) . .
Mo3 O16 Zn4 136.9(2) . .
Mo1 O16 Zn4 130.9(2) . .
Mo3 O17 Mo1 84.34(15) . .
Mo3 O17 Zn3 130.9(2) . .
Mo1 O17 Zn3 138.9(2) . .
Mo5 O19 Mo7 84.33(15) . .
Mo5 O19 Zn1 139.0(2) . 8_575
Mo7 O19 Zn1 130.1(2) . 8_575
Mo4 O22 Mo3 121.09(18) . .
Zn3 O23 Mo9 125.3(2) . .
Zn3 O23 Mo10 124.5(2) . .
Mo9 O23 Mo10 105.02(17) . .
Mo8 O25 Zn3 130.4(2) . .
Mo8 O25 Mo6 84.34(16) . .
Zn3 O25 Mo6 138.5(2) . .
Mo11 O26 Mo1 128.3(2) . .
Mo7 O27 Mo8 121.21(18) . .
Mo9 O31 Mo3 126.3(2) . .
Mo12 O33 Mo2 126.3(2) . .
Mo12 O34 Mo5 127.7(2) . .
Mo11 O35 Mo6 125.3(2) . .
Mo10 O36 Mo8 127.5(2) . .
Mo9 O37 Mo4 128.5(2) . .
Mo10 O39 Mo7 129.5(2) . .
O44 C1 O8 124.2(6) . .
O44 C1 C2 118.1(5) . .
O8 C1 C2 117.6(6) . .
C9 C2 C3 120.0(6) . .
C9 C2 C1 122.1(6) . .
C3 C2 C1 117.8(6) . .
C2 C3 C4 118.3(6) . 7_756
C2 C3 H3 120.9 . .
C4 C3 H3 120.9 7_756 .
C6 C4 C3 120.9(5) . 7_755
C6 C4 C5 122.3(5) . .
C3 C4 C5 116.7(5) 7_755 .
O42 C5 O4 125.8(5) . .
O42 C5 C4 120.3(5) . .
O4 C5 C4 113.8(5) . .
C4 C6 C7 120.6(6) . .
C4 C6 H6 119.7 . .
C7 C6 H6 119.7 . .
C9 C7 C6 117.3(6) 7_755 .
C9 C7 C8 121.2(6) 7_755 .
C6 C7 C8 119.7(6) . .
O45 C8 O46 121.9(7) . .
O45 C8 C7 121.7(8) . .
O46 C8 C7 114.7(6) . .
C7 C9 C2 121.7(6) 7_756 .
C7 C9 H9 119.1 7_756 .
C2 C9 H9 119.1 . .

loop_
_geom_bond_atom_site_label_1
_geom_bond_atom_site_label_2
_geom_bond_distance
_geom_bond_site_symmetry_2
Mo1 O32 1.679(4) .
Mo1 O17 1.959(4) .
Mo1 O16 1.969(4) .
Mo1 O26 1.986(4) .
Mo1 O1 2.008(4) .
Mo1 Mo3 2.6157(8) .
Mo2 O41 1.677(4) .
Mo2 O3 1.938(4) .
Mo2 O14 1.977(4) .
Mo2 O15 2.010(4) 8_575
Mo2 O33 2.047(4) .
Mo2 Mo4 2.6209(8) .
Mo3 O20 1.664(4) .
Mo3 O17 1.937(4) .
Mo3 O16 1.960(4) .
Mo3 O31 1.999(4) .
Mo3 O22 2.087(4) .
Mo4 O18 1.669(4) .
Mo4 O3 1.959(4) .
Mo4 O14 1.958(4) .
Mo4 O37 2.012(4) .
Mo4 O22 2.068(4) .
Mo5 O43 1.678(4) .
Mo5 O19 1.947(4) .
Mo5 O6 1.950(4) .
Mo5 O34 2.010(4) .
Mo5 O15 2.010(4) 8_575
Mo5 Mo7 2.6170(7) .
Mo6 O38 1.647(4) .
Mo6 O12 1.968(4) .
Mo6 O25 1.974(4) .
Mo6 O1 2.009(4) .
Mo6 O35 2.059(4) .
Mo6 Mo8 2.6251(7) .
Mo7 O11 1.661(4) .
Mo7 O6 1.949(4) .
Mo7 O19 1.951(4) .
Mo7 O39 1.990(4) .
Mo7 O27 2.073(4) .
Mo8 O21 1.667(4) .
Mo8 O25 1.936(4) .
Mo8 O12 1.976(4) .
Mo8 O36 2.024(4) .
Mo8 O27 2.095(4) .
Mo9 O29 1.699(4) .
Mo9 O37 1.804(4) .
Mo9 O31 1.839(4) .
Mo9 O23 1.991(4) .
Mo9 O13 2.007(4) .
Mo9 Mo10 3.1805(7) .
Mo10 O30 1.689(4) .
Mo10 O36 1.802(4) .
Mo10 O39 1.810(4) .
Mo10 O13 2.001(4) .
Mo10 O23 2.018(4) .
Mo11 O40 1.705(4) .
Mo11 O35 1.810(4) .
Mo11 O26 1.823(4) .
Mo11 O10 2.009(4) .
Mo11 O2 2.026(4) .
Mo11 Mo12 3.1992(7) .
Mo12 O24 1.693(4) .
Mo12 O33 1.797(4) .
Mo12 O34 1.816(4) .
Mo12 O2 1.993(4) .
Mo12 O10 1.997(4) .
Zn1 O1 1.969(4) .
Zn1 O13 1.972(4) 8_675
Zn1 O14 1.976(4) 8_675
Zn1 O19 1.989(4) 8_675
Zn2 O2 1.937(4) .
Zn2 O4 1.930(4) .
Zn2 O12 1.967(4) .
Zn2 O6 1.992(4) .
Zn3 O15 1.944(4) .
Zn3 O23 1.969(4) .
Zn3 O25 1.978(4) .
Zn3 O17 1.998(4) .
Zn4 O10 1.943(4) .
Zn4 O8 1.943(4) .
Zn4 O16 1.983(4) .
Zn4 O3 1.989(4) .
P1 O7 1.542(4) .
P1 O5 1.538(4) .
P1 O9 1.543(4) .
P1 O28 1.557(4) .
O4 C5 1.292(7) .
O8 C1 1.286(7) .
O13 Zn1 1.972(4) 8_575
O14 Zn1 1.976(4) 8_575
O15 Mo2 2.010(4) 8_675
O15 Mo5 2.010(4) 8_675
O19 Zn1 1.989(4) 8_575
O42 C5 1.230(7) .
O44 C1 1.253(7) .
O45 C8 1.164(8) .
O46 C8 1.271(8) .
C1 C2 1.477(8) .
C2 C9 1.384(9) .
C2 C3 1.389(8) .
C3 C4 1.396(8) 7_756
C3 H3 0.9300 .
C4 C6 1.369(8) .
C4 C3 1.396(8) 7_755
C4 C5 1.537(8) .
C6 C7 1.397(8) .
C6 H6 0.9300 .
C7 C9 1.387(9) 7_755
C7 C8 1.523(10) .
C9 C7 1.387(9) 7_756
C9 H9 0.9300 .

loop_
_platon_squeeze_void_nr
_platon_squeeze_void_average_x
_platon_squeeze_void_average_y
_platon_squeeze_void_average_z
_platon_squeeze_void_volume
_platon_squeeze_void_count_electrons
_platon_squeeze_void_content
1 -0.025 -0.014 -0.002 9754 10975 ' '
